data_1554147
loop_
_publ_author_name
'Du, Gaixia'
'Long, Yingyun'
'Xue, Jiaping'
'Zhang, Shaowen'
'Dong, Yuping'
'Li, Xiaofang'

_publ_section_title
;
 1,4-Selective Polymerization of 1,3-Cyclohexadiene and Copolymerization
 with Styrene by Cationic Half-Sandwich Fluorenyl Rare Earth Metal Alkyl
 Catalysts
;
_journal_issue 6
_journal_name_full Macromolecules
_journal_page_first 1627
_journal_paper_doi 10.1021/acs.macromol.5b00037
_journal_volume 48
_journal_year 2015
_chemical_formula_sum 'C28 H47 Lu O Si3'
_chemical_formula_weight 658.90
_space_group_IT_number 14
_space_group_name_Hall '-P 2ybc'
_space_group_name_H-M_alt 'P 1 21/c 1'
_symmetry_cell_setting monoclinic
_symmetry_space_group_name_H-M 'P 1 21/c 1'
_atom_sites_solution_hydrogens geom
_atom_sites_solution_primary direct
_atom_sites_solution_secondary difmap
_audit_creation_method SHELXL-97
_cell_angle_alpha 90.00
_cell_angle_beta 105.00(3)
_cell_angle_gamma 90.00
_cell_formula_units_Z 4
_cell_length_a 10.400(2)
_cell_length_b 15.600(3)
_cell_length_c 20.000(4)
_cell_measurement_temperature 173(2)
_cell_volume 3134.2(11)
_computing_structure_refinement 'SHELXL-97 (Sheldrick, 1997)'
_computing_structure_solution 'SHELXS-97 (Sheldrick, 1990)'
_diffrn_ambient_temperature 173(2)
_diffrn_measured_fraction_theta_full 0.998
_diffrn_measured_fraction_theta_max 0.998
_diffrn_radiation_monochromator graphite
_diffrn_radiation_source 'fine-focus sealed tube'
_diffrn_radiation_type MoK\a
_diffrn_radiation_wavelength 0.71073
_diffrn_reflns_av_R_equivalents 0.0326
_diffrn_reflns_av_sigmaI/netI 0.0275
_diffrn_reflns_limit_h_max 12
_diffrn_reflns_limit_h_min -12
_diffrn_reflns_limit_k_max 18
_diffrn_reflns_limit_k_min -18
_diffrn_reflns_limit_l_max 23
_diffrn_reflns_limit_l_min -20
_diffrn_reflns_number 22739
_diffrn_reflns_theta_full 25.02
_diffrn_reflns_theta_max 25.02
_diffrn_reflns_theta_min 2.41
_exptl_absorpt_coefficient_mu 3.282
_exptl_absorpt_correction_T_max 0.3394
_exptl_absorpt_correction_T_min 0.3198
_exptl_absorpt_correction_type multi-scan
_exptl_absorpt_process_details SADABS
_exptl_crystal_density_diffrn 1.396
_exptl_crystal_density_method 'not measured'
_exptl_crystal_F_000 1344
_exptl_crystal_size_max 0.45
_exptl_crystal_size_mid 0.43
_exptl_crystal_size_min 0.42
_refine_diff_density_max 0.706
_refine_diff_density_min -0.662
_refine_diff_density_rms 0.083
_refine_ls_extinction_method none
_refine_ls_goodness_of_fit_ref 1.121
_refine_ls_hydrogen_treatment constr
_refine_ls_matrix_type full
_refine_ls_number_parameters 307
_refine_ls_number_reflns 5524
_refine_ls_number_restraints 0
_refine_ls_restrained_S_all 1.121
_refine_ls_R_factor_all 0.0280
_refine_ls_R_factor_gt 0.0271
_refine_ls_shift/su_max 0.001
_refine_ls_shift/su_mean 0.000
_refine_ls_structure_factor_coef Fsqd
_refine_ls_weighting_details 'calc w=1/[\s^2^(Fo^2^)+(0.0217P)^2^+4.2676P] where P=(Fo^2^+2Fc^2^)/3'
_refine_ls_weighting_scheme calc
_refine_ls_wR_factor_gt 0.0593
_refine_ls_wR_factor_ref 0.0598
_reflns_number_gt 5405
_reflns_number_total 5524
_reflns_threshold_expression >2sigma(I)
_cod_data_source_file ma5b00037_si_002.cif
_cod_data_source_block s12
_cod_depositor_comments
;
The following automatic conversions were performed:

data item '_refine_ls_hydrogen_treatment' value 'CONSTR' was changed
to 'constr' in accordance with the
/home/saulius/struct/COD-crude-data/automatic-downloads/DataCite-retrospective/ACS/depositions/lib/dictionaries/cif_core.dic
dictionary named 'cif_core.dic' version 2.4.2 last updated on
2011-04-26.

data item '_symmetry_cell_setting' value 'Monoclinic' was changed to
'monoclinic' in accordance with the
/home/saulius/struct/COD-crude-data/automatic-downloads/DataCite-retrospective/ACS/depositions/lib/dictionaries/cif_core.dic
dictionary named 'cif_core.dic' version 2.4.2 last updated on
2011-04-26.

Automatic conversion script
Id: cif_fix_values 6909 2019-04-08 15:41:33Z antanas 
;
_cod_original_sg_symbol_H-M P2(1)/c
_cod_database_code 1554147

loop_
_symmetry_equiv_pos_as_xyz
'x, y, z'
'-x, y+1/2, -z+1/2'
'-x, -y, -z'
'x, -y-1/2, z-1/2'

loop_
_atom_site_label
_atom_site_type_symbol
_atom_site_fract_x
_atom_site_fract_y
_atom_site_fract_z
_atom_site_U_iso_or_equiv
_atom_site_adp_type
_atom_site_occupancy
_atom_site_symmetry_multiplicity
_atom_site_calc_flag
_atom_site_refinement_flags
Lu1 Lu 0.312326(14) 0.173330(9) 0.274486(7) 0.02082(6) Uani 1 1 d .
O1 O 0.3788(3) 0.24388(15) 0.19145(12) 0.0304(6) Uani 1 1 d .
Si1 Si -0.01185(10) 0.18226(7) 0.13676(5) 0.0289(2) Uani 1 1 d .
Si2 Si 0.21531(10) 0.34426(6) 0.38111(5) 0.0254(2) Uani 1 1 d .
Si3 Si 0.68173(9) 0.13019(7) 0.36626(5) 0.0275(2) Uani 1 1 d .
C1 C 0.0839(4) 0.1621(2) 0.22606(19) 0.0281(8) Uani 1 1 d .
H1A H 0.0611 0.1027 0.2360 0.034 Uiso 1 1 calc R
H1B H 0.0431 0.1995 0.2549 0.034 Uiso 1 1 calc R
C2 C 0.0202(4) 0.0998(3) 0.0749(2) 0.0412(10) Uani 1 1 d .
H2A H 0.1139 0.1022 0.0740 0.062 Uiso 1 1 calc R
H2B H -0.0365 0.1115 0.0284 0.062 Uiso 1 1 calc R
H2C H -0.0002 0.0427 0.0898 0.062 Uiso 1 1 calc R
C3 C -0.1963(4) 0.1793(3) 0.1263(2) 0.0505(12) Uani 1 1 d .
H3A H -0.2208 0.1244 0.1434 0.076 Uiso 1 1 calc R
H3B H -0.2427 0.1859 0.0773 0.076 Uiso 1 1 calc R
H3C H -0.2217 0.2262 0.1529 0.076 Uiso 1 1 calc R
C4 C 0.0283(5) 0.2911(3) 0.1078(2) 0.0454(11) Uani 1 1 d .
H4A H -0.0076 0.3353 0.1329 0.068 Uiso 1 1 calc R
H4B H -0.0116 0.2973 0.0580 0.068 Uiso 1 1 calc R
H4C H 0.1251 0.2977 0.1175 0.068 Uiso 1 1 calc R
C5 C 0.3449(3) 0.2803(2) 0.35807(18) 0.0266(8) Uani 1 1 d .
H5A H 0.3956 0.2531 0.4017 0.032 Uiso 1 1 calc R
H5B H 0.4061 0.3221 0.3453 0.032 Uiso 1 1 calc R
C6 C 0.1232(4) 0.4078(3) 0.3042(2) 0.0436(10) Uani 1 1 d .
H6A H 0.1869 0.4402 0.2856 0.065 Uiso 1 1 calc R
H6B H 0.0621 0.4476 0.3182 0.065 Uiso 1 1 calc R
H6C H 0.0725 0.3688 0.2686 0.065 Uiso 1 1 calc R
C7 C 0.2809(4) 0.4232(3) 0.4538(2) 0.0359(9) Uani 1 1 d .
H7A H 0.3465 0.3947 0.4913 0.054 Uiso 1 1 calc R
H7B H 0.2071 0.4443 0.4713 0.054 Uiso 1 1 calc R
H7C H 0.3232 0.4715 0.4364 0.054 Uiso 1 1 calc R
C8 C 0.0958(4) 0.2733(3) 0.4109(2) 0.0460(11) Uani 1 1 d .
H8A H 0.0631 0.2286 0.3763 0.069 Uiso 1 1 calc R
H8B H 0.0206 0.3076 0.4169 0.069 Uiso 1 1 calc R
H8C H 0.1412 0.2467 0.4551 0.069 Uiso 1 1 calc R
C9 C 0.7050(4) 0.2142(3) 0.3035(2) 0.0417(10) Uani 1 1 d .
H9A H 0.6826 0.1902 0.2566 0.063 Uiso 1 1 calc R
H9B H 0.7980 0.2334 0.3159 0.063 Uiso 1 1 calc R
H9C H 0.6467 0.2631 0.3051 0.063 Uiso 1 1 calc R
C10 C 0.8157(4) 0.0488(3) 0.3737(2) 0.0416(10) Uani 1 1 d .
H10A H 0.8052 0.0037 0.4060 0.062 Uiso 1 1 calc R
H10B H 0.9027 0.0763 0.3909 0.062 Uiso 1 1 calc R
H10C H 0.8097 0.0236 0.3281 0.062 Uiso 1 1 calc R
C11 C 0.7034(4) 0.1843(3) 0.4517(2) 0.0397(10) Uani 1 1 d .
H11A H 0.6288 0.2235 0.4495 0.059 Uiso 1 1 calc R
H11B H 0.7870 0.2167 0.4630 0.059 Uiso 1 1 calc R
H11C H 0.7059 0.1411 0.4876 0.059 Uiso 1 1 calc R
C12 C 0.5258(4) 0.0308(2) 0.2105(2) 0.0330(9) Uani 1 1 d .
H12 H 0.6113 0.0544 0.2133 0.040 Uiso 1 1 calc R
C13 C 0.4573(4) -0.0115(3) 0.1511(2) 0.0416(10) Uani 1 1 d .
H13 H 0.4965 -0.0165 0.1134 0.050 Uiso 1 1 calc R
C14 C 0.3313(4) -0.0470(3) 0.1456(2) 0.0427(10) Uani 1 1 d .
H14 H 0.2864 -0.0758 0.1043 0.051 Uiso 1 1 calc R
C15 C 0.2727(4) -0.0406(2) 0.1988(2) 0.0338(9) Uani 1 1 d .
H15 H 0.1870 -0.0646 0.1944 0.041 Uiso 1 1 calc R
C16 C 0.1966(4) -0.0120(2) 0.3489(2) 0.0318(9) Uani 1 1 d .
H16 H 0.1244 -0.0410 0.3185 0.038 Uiso 1 1 calc R
C17 C 0.1936(4) 0.0045(3) 0.4152(2) 0.0369(9) Uani 1 1 d .
H17 H 0.1194 -0.0135 0.4310 0.044 Uiso 1 1 calc R
C18 C 0.2997(4) 0.0482(3) 0.4608(2) 0.0363(9) Uani 1 1 d .
H18 H 0.2957 0.0589 0.5070 0.044 Uiso 1 1 calc R
C19 C 0.4082(4) 0.0757(2) 0.43977(18) 0.0286(8) Uani 1 1 d .
H19 H 0.4780 0.1058 0.4709 0.034 Uiso 1 1 calc R
C20 C 0.5158(3) 0.0795(2) 0.33462(18) 0.0242(7) Uani 1 1 d .
C21 C 0.4681(3) 0.0389(2) 0.26729(18) 0.0251(7) Uani 1 1 d .
C22 C 0.3392(3) 0.0018(2) 0.26053(18) 0.0256(7) Uani 1 1 d .
C23 C 0.3074(3) 0.0142(2) 0.32558(18) 0.0251(7) Uani 1 1 d .
C24 C 0.4154(3) 0.0585(2) 0.37060(17) 0.0228(7) Uani 1 1 d .
C25 C 0.3824(6) 0.2073(3) 0.1246(2) 0.0611(15) Uani 1 1 d .
H25A H 0.4440 0.1578 0.1319 0.073 Uiso 1 1 calc R
H25B H 0.2926 0.1869 0.0998 0.073 Uiso 1 1 calc R
C26 C 0.4253(6) 0.2698(4) 0.0852(3) 0.0750(19) Uani 1 1 d .
H26A H 0.3490 0.2926 0.0491 0.090 Uiso 1 1 calc R
H26B H 0.4909 0.2454 0.0624 0.090 Uiso 1 1 calc R
C27 C 0.4880(5) 0.3397(3) 0.1345(2) 0.0487(12) Uani 1 1 d .
H27A H 0.4736 0.3965 0.1118 0.058 Uiso 1 1 calc R
H27B H 0.5848 0.3300 0.1530 0.058 Uiso 1 1 calc R
C28 C 0.4170(4) 0.3334(2) 0.1910(2) 0.0336(9) Uani 1 1 d .
H28A H 0.4767 0.3501 0.2362 0.040 Uiso 1 1 calc R
H28B H 0.3376 0.3710 0.1809 0.040 Uiso 1 1 calc R

loop_
_atom_site_aniso_label
_atom_site_aniso_U_11
_atom_site_aniso_U_22
_atom_site_aniso_U_33
_atom_site_aniso_U_23
_atom_site_aniso_U_13
_atom_site_aniso_U_12
Lu1 0.02302(9) 0.01925(9) 0.01961(9) 0.00101(5) 0.00448(6) 0.00215(6)
O1 0.0453(16) 0.0205(13) 0.0279(14) -0.0018(10) 0.0139(12) -0.0072(11)
Si1 0.0285(5) 0.0358(6) 0.0206(5) 0.0025(4) 0.0028(4) -0.0001(4)
Si2 0.0270(5) 0.0288(5) 0.0208(5) -0.0005(4) 0.0067(4) 0.0039(4)
Si3 0.0185(5) 0.0290(5) 0.0330(6) 0.0020(4) 0.0027(4) 0.0009(4)
C1 0.0267(19) 0.0279(19) 0.027(2) 0.0008(14) 0.0021(15) 0.0003(15)
C2 0.048(3) 0.045(2) 0.032(2) -0.0046(18) 0.0115(19) -0.012(2)
C3 0.032(2) 0.080(4) 0.035(3) 0.011(2) 0.0008(19) 0.006(2)
C4 0.049(3) 0.042(2) 0.037(2) 0.0101(19) -0.005(2) 0.001(2)
C5 0.0288(19) 0.0252(19) 0.0237(19) -0.0050(14) 0.0028(15) 0.0021(15)
C6 0.048(3) 0.044(2) 0.033(2) -0.0003(18) 0.0012(19) 0.020(2)
C7 0.040(2) 0.036(2) 0.032(2) -0.0063(17) 0.0104(18) 0.0034(18)
C8 0.045(3) 0.057(3) 0.041(3) -0.012(2) 0.019(2) -0.015(2)
C9 0.031(2) 0.040(2) 0.051(3) 0.0073(19) 0.0047(19) -0.0078(19)
C10 0.026(2) 0.043(2) 0.055(3) 0.006(2) 0.0095(19) 0.0055(18)
C11 0.029(2) 0.047(3) 0.038(2) -0.0057(18) -0.0010(18) -0.0045(18)
C12 0.032(2) 0.031(2) 0.037(2) -0.0028(16) 0.0120(17) 0.0085(17)
C13 0.052(3) 0.040(2) 0.035(2) -0.0055(18) 0.015(2) 0.016(2)
C14 0.050(3) 0.033(2) 0.040(2) -0.0118(18) 0.002(2) 0.006(2)
C15 0.034(2) 0.0221(19) 0.040(2) -0.0042(16) 0.0019(18) 0.0042(16)
C16 0.0199(18) 0.033(2) 0.040(2) 0.0111(16) 0.0023(16) 0.0022(16)
C17 0.0228(19) 0.045(2) 0.044(2) 0.0170(19) 0.0104(17) 0.0039(17)
C18 0.039(2) 0.044(2) 0.029(2) 0.0121(17) 0.0140(18) 0.0086(19)
C19 0.0262(19) 0.030(2) 0.0267(19) 0.0052(15) 0.0023(15) 0.0052(15)
C20 0.0219(18) 0.0218(18) 0.0274(19) 0.0012(14) 0.0037(15) 0.0044(14)
C21 0.0232(18) 0.0223(18) 0.029(2) -0.0011(14) 0.0063(15) 0.0044(14)
C22 0.0257(18) 0.0174(17) 0.031(2) 0.0019(14) 0.0030(15) 0.0062(14)
C23 0.0234(18) 0.0207(18) 0.0289(19) 0.0068(14) 0.0028(15) 0.0060(14)
C24 0.0206(17) 0.0209(17) 0.0264(18) 0.0052(13) 0.0050(14) 0.0063(14)
C25 0.116(5) 0.037(3) 0.042(3) -0.013(2) 0.043(3) -0.023(3)
C26 0.098(4) 0.090(4) 0.044(3) -0.021(3) 0.030(3) -0.062(4)
C27 0.062(3) 0.049(3) 0.033(2) 0.0023(19) 0.007(2) -0.029(2)
C28 0.038(2) 0.0208(19) 0.039(2) 0.0020(15) 0.0032(18) -0.0044(16)

loop_
_atom_type_symbol
_atom_type_description
_atom_type_scat_dispersion_real
_atom_type_scat_dispersion_imag
_atom_type_scat_source
C C 0.0033 0.0016 'International Tables Vol C Tables 4.2.6.8 and 6.1.1.4'
H H 0.0000 0.0000 'International Tables Vol C Tables 4.2.6.8 and 6.1.1.4'
O O 0.0106 0.0060 'International Tables Vol C Tables 4.2.6.8 and 6.1.1.4'
Si Si 0.0817 0.0704 'International Tables Vol C Tables 4.2.6.8 and 6.1.1.4'
Lu Lu -0.4720 5.8584 'International Tables Vol C Tables 4.2.6.8 and 6.1.1.4'

loop_
_geom_angle_atom_site_label_1
_geom_angle_atom_site_label_2
_geom_angle_atom_site_label_3
_geom_angle
O1 Lu1 C5 99.47(11)
O1 Lu1 C1 101.86(11)
C5 Lu1 C1 107.25(13)
O1 Lu1 C20 104.41(10)
C5 Lu1 C20 97.01(12)
C1 Lu1 C20 140.45(12)
O1 Lu1 C24 136.51(10)
C5 Lu1 C24 90.43(12)
C1 Lu1 C24 115.44(12)
C20 Lu1 C24 32.11(10)
O1 Lu1 C21 92.17(10)
C5 Lu1 C21 128.59(12)
C1 Lu1 C21 119.01(12)
C20 Lu1 C21 31.97(10)
C24 Lu1 C21 51.01(10)
O1 Lu1 C23 140.64(10)
C5 Lu1 C23 113.77(12)
C1 Lu1 C23 88.32(12)
C20 Lu1 C23 52.96(10)
C24 Lu1 C23 30.95(10)
C21 Lu1 C23 50.85(10)
O1 Lu1 C22 110.35(10)
C5 Lu1 C22 141.51(12)
C1 Lu1 C22 90.24(12)
C20 Lu1 C22 53.01(11)
C24 Lu1 C22 51.17(11)
C21 Lu1 C22 30.84(10)
C23 Lu1 C22 30.83(11)
C28 O1 C25 107.3(3)
C28 O1 Lu1 127.8(2)
C25 O1 Lu1 124.8(2)
C1 Si1 C2 112.40(18)
C1 Si1 C3 112.73(19)
C2 Si1 C3 105.2(2)
C1 Si1 C4 110.36(18)
C2 Si1 C4 109.0(2)
C3 Si1 C4 106.9(2)
C5 Si2 C6 109.59(18)
C5 Si2 C8 110.54(19)
C6 Si2 C8 109.5(2)
C5 Si2 C7 113.93(17)
C6 Si2 C7 107.02(19)
C8 Si2 C7 106.10(18)
C20 Si3 C10 110.33(18)
C20 Si3 C11 112.73(17)
C10 Si3 C11 108.9(2)
C20 Si3 C9 109.88(17)
C10 Si3 C9 107.85(19)
C11 Si3 C9 107.0(2)
Si1 C1 Lu1 129.13(19)
Si1 C1 H1A 105.0
Lu1 C1 H1A 105.0
Si1 C1 H1B 105.0
Lu1 C1 H1B 105.0
H1A C1 H1B 105.9
Si1 C2 H2A 109.5
Si1 C2 H2B 109.5
H2A C2 H2B 109.5
Si1 C2 H2C 109.5
H2A C2 H2C 109.5
H2B C2 H2C 109.5
Si1 C3 H3A 109.5
Si1 C3 H3B 109.5
H3A C3 H3B 109.5
Si1 C3 H3C 109.5
H3A C3 H3C 109.5
H3B C3 H3C 109.5
Si1 C4 H4A 109.5
Si1 C4 H4B 109.5
H4A C4 H4B 109.5
Si1 C4 H4C 109.5
H4A C4 H4C 109.5
H4B C4 H4C 109.5
Si2 C5 Lu1 126.37(18)
Si2 C5 H5A 105.7
Lu1 C5 H5A 105.7
Si2 C5 H5B 105.7
Lu1 C5 H5B 105.7
H5A C5 H5B 106.2
Si2 C6 H6A 109.5
Si2 C6 H6B 109.5
H6A C6 H6B 109.5
Si2 C6 H6C 109.5
H6A C6 H6C 109.5
H6B C6 H6C 109.5
Si2 C7 H7A 109.5
Si2 C7 H7B 109.5
H7A C7 H7B 109.5
Si2 C7 H7C 109.5
H7A C7 H7C 109.5
H7B C7 H7C 109.5
Si2 C8 H8A 109.5
Si2 C8 H8B 109.5
H8A C8 H8B 109.5
Si2 C8 H8C 109.5
H8A C8 H8C 109.5
H8B C8 H8C 109.5
Si3 C9 H9A 109.5
Si3 C9 H9B 109.5
H9A C9 H9B 109.5
Si3 C9 H9C 109.5
H9A C9 H9C 109.5
H9B C9 H9C 109.5
Si3 C10 H10A 109.5
Si3 C10 H10B 109.5
H10A C10 H10B 109.5
Si3 C10 H10C 109.5
H10A C10 H10C 109.5
H10B C10 H10C 109.5
Si3 C11 H11A 109.5
Si3 C11 H11B 109.5
H11A C11 H11B 109.5
Si3 C11 H11C 109.5
H11A C11 H11C 109.5
H11B C11 H11C 109.5
C13 C12 C21 119.8(4)
C13 C12 H12 120.1
C21 C12 H12 120.1
C12 C13 C14 121.4(4)
C12 C13 H13 119.3
C14 C13 H13 119.3
C15 C14 C13 120.6(4)
C15 C14 H14 119.7
C13 C14 H14 119.7
C14 C15 C22 120.1(4)
C14 C15 H15 120.0
C22 C15 H15 120.0
C17 C16 C23 119.6(4)
C17 C16 H16 120.2
C23 C16 H16 120.2
C16 C17 C18 120.7(3)
C16 C17 H17 119.6
C18 C17 H17 119.6
C19 C18 C17 121.4(4)
C19 C18 H18 119.3
C17 C18 H18 119.3
C18 C19 C24 119.4(4)
C18 C19 H19 120.3
C24 C19 H19 120.3
C24 C20 C21 104.1(3)
C24 C20 Si3 130.7(3)
C21 C20 Si3 124.5(3)
C24 C20 Lu1 75.67(19)
C21 C20 Lu1 77.00(19)
Si3 C20 Lu1 119.48(16)
C12 C21 C22 117.8(3)
C12 C21 C20 131.7(3)
C22 C21 C20 110.5(3)
C12 C21 Lu1 119.9(2)
C22 C21 Lu1 75.97(19)
C20 C21 Lu1 71.04(18)
C15 C22 C21 120.3(3)
C15 C22 C23 132.8(3)
C21 C22 C23 106.8(3)
C15 C22 Lu1 120.7(2)
C21 C22 Lu1 73.20(19)
C23 C22 Lu1 73.73(19)
C16 C23 C24 120.6(3)
C16 C23 C22 131.3(3)
C24 C23 C22 108.0(3)
C16 C23 Lu1 119.4(2)
C24 C23 Lu1 72.71(19)
C22 C23 Lu1 75.44(19)
C23 C24 C19 118.2(3)
C23 C24 C20 110.3(3)
C19 C24 C20 131.5(3)
C23 C24 Lu1 76.34(19)
C19 C24 Lu1 117.6(2)
C20 C24 Lu1 72.22(18)
C26 C25 O1 109.3(4)
C26 C25 H25A 109.8
O1 C25 H25A 109.8
C26 C25 H25B 109.8
O1 C25 H25B 109.8
H25A C25 H25B 108.3
C25 C26 C27 106.5(4)
C25 C26 H26A 110.4
C27 C26 H26A 110.4
C25 C26 H26B 110.4
C27 C26 H26B 110.4
H26A C26 H26B 108.6
C26 C27 C28 103.4(3)
C26 C27 H27A 111.1
C28 C27 H27A 111.1
C26 C27 H27B 111.1
C28 C27 H27B 111.1
H27A C27 H27B 109.0
O1 C28 C27 104.8(3)
O1 C28 H28A 110.8
C27 C28 H28A 110.8
O1 C28 H28B 110.8
C27 C28 H28B 110.8
H28A C28 H28B 108.9

loop_
_geom_bond_atom_site_label_1
_geom_bond_atom_site_label_2
_geom_bond_distance
Lu1 O1 2.245(2)
Lu1 C5 2.324(3)
Lu1 C1 2.328(4)
Lu1 C20 2.598(3)
Lu1 C24 2.643(3)
Lu1 C21 2.677(3)
Lu1 C23 2.690(3)
Lu1 C22 2.713(3)
O1 C28 1.453(4)
O1 C25 1.463(5)
Si1 C1 1.833(4)
Si1 C2 1.873(4)
Si1 C3 1.875(4)
Si1 C4 1.876(4)
Si2 C5 1.829(4)
Si2 C6 1.872(4)
Si2 C8 1.873(4)
Si2 C7 1.892(4)
Si3 C20 1.855(4)
Si3 C10 1.862(4)
Si3 C11 1.867(4)
Si3 C9 1.875(4)
C1 H1A 0.9900
C1 H1B 0.9900
C2 H2A 0.9800
C2 H2B 0.9800
C2 H2C 0.9800
C3 H3A 0.9800
C3 H3B 0.9800
C3 H3C 0.9800
C4 H4A 0.9800
C4 H4B 0.9800
C4 H4C 0.9800
C5 H5A 0.9900
C5 H5B 0.9900
C6 H6A 0.9800
C6 H6B 0.9800
C6 H6C 0.9800
C7 H7A 0.9800
C7 H7B 0.9800
C7 H7C 0.9800
C8 H8A 0.9800
C8 H8B 0.9800
C8 H8C 0.9800
C9 H9A 0.9800
C9 H9B 0.9800
C9 H9C 0.9800
C10 H10A 0.9800
C10 H10B 0.9800
C10 H10C 0.9800
C11 H11A 0.9800
C11 H11B 0.9800
C11 H11C 0.9800
C12 C13 1.384(6)
C12 C21 1.421(5)
C12 H12 0.9500
C13 C14 1.400(6)
C13 H13 0.9500
C14 C15 1.359(6)
C14 H14 0.9500
C15 C22 1.414(5)
C15 H15 0.9500
C16 C17 1.358(6)
C16 C23 1.411(5)
C16 H16 0.9500
C17 C18 1.411(6)
C17 H17 0.9500
C18 C19 1.371(5)
C18 H18 0.9500
C19 C24 1.430(5)
C19 H19 0.9500
C20 C24 1.450(5)
C20 C21 1.454(5)
C21 C22 1.433(5)
C22 C23 1.436(5)
C23 C24 1.424(5)
C25 C26 1.398(6)
C25 H25A 0.9900
C25 H25B 0.9900
C26 C27 1.502(6)
C26 H26A 0.9900
C26 H26B 0.9900
C27 C28 1.503(6)
C27 H27A 0.9900
C27 H27B 0.9900
C28 H28A 0.9900
C28 H28B 0.9900

loop_
_geom_torsion_atom_site_label_1
_geom_torsion_atom_site_label_2
_geom_torsion_atom_site_label_3
_geom_torsion_atom_site_label_4
_geom_torsion
C5 Lu1 O1 C28 -5.4(3)
C1 Lu1 O1 C28 104.6(3)
C20 Lu1 O1 C28 -105.2(3)
C24 Lu1 O1 C28 -106.2(3)
C21 Lu1 O1 C28 -135.1(3)
C23 Lu1 O1 C28 -153.3(3)
C22 Lu1 O1 C28 -160.6(3)
C5 Lu1 O1 C25 179.0(4)
C1 Lu1 O1 C25 -71.0(4)
C20 Lu1 O1 C25 79.2(4)
C24 Lu1 O1 C25 78.2(4)
C21 Lu1 O1 C25 49.3(4)
C23 Lu1 O1 C25 31.1(4)
C22 Lu1 O1 C25 23.7(4)
C2 Si1 C1 Lu1 69.6(3)
C3 Si1 C1 Lu1 -171.8(2)
C4 Si1 C1 Lu1 -52.4(3)
O1 Lu1 C1 Si1 12.6(2)
C5 Lu1 C1 Si1 116.6(2)
C20 Lu1 C1 Si1 -118.2(2)
C24 Lu1 C1 Si1 -144.4(2)
C21 Lu1 C1 Si1 -86.6(2)
C23 Lu1 C1 Si1 -129.0(2)
C22 Lu1 C1 Si1 -98.2(2)
C6 Si2 C5 Lu1 -61.8(3)
C8 Si2 C5 Lu1 59.0(3)
C7 Si2 C5 Lu1 178.3(2)
O1 Lu1 C5 Si2 105.3(2)
C1 Lu1 C5 Si2 -0.4(3)
C20 Lu1 C5 Si2 -148.8(2)
C24 Lu1 C5 Si2 -117.2(2)
C21 Lu1 C5 Si2 -154.20(18)
C23 Lu1 C5 Si2 -96.3(2)
C22 Lu1 C5 Si2 -113.8(2)
C21 C12 C13 C14 -0.2(6)
C12 C13 C14 C15 0.2(6)
C13 C14 C15 C22 -0.4(6)
C23 C16 C17 C18 0.5(6)
C16 C17 C18 C19 0.3(6)
C17 C18 C19 C24 -1.1(6)
C10 Si3 C20 C24 106.3(3)
C11 Si3 C20 C24 -15.7(4)
C9 Si3 C20 C24 -134.9(3)
C10 Si3 C20 C21 -63.0(3)
C11 Si3 C20 C21 175.0(3)
C9 Si3 C20 C21 55.8(3)
C10 Si3 C20 Lu1 -157.30(18)
C11 Si3 C20 Lu1 80.7(2)
C9 Si3 C20 Lu1 -38.5(2)
O1 Lu1 C20 C24 -178.78(19)
C5 Lu1 C20 C24 79.5(2)
C1 Lu1 C20 C24 -48.7(3)
C21 Lu1 C20 C24 -108.5(3)
C23 Lu1 C20 C24 -35.05(19)
C22 Lu1 C20 C24 -73.9(2)
O1 Lu1 C20 C21 -70.3(2)
C5 Lu1 C20 C21 -172.0(2)
C1 Lu1 C20 C21 59.9(3)
C24 Lu1 C20 C21 108.5(3)
C23 Lu1 C20 C21 73.5(2)
C22 Lu1 C20 C21 34.57(19)
O1 Lu1 C20 Si3 52.21(19)
C5 Lu1 C20 Si3 -49.5(2)
C1 Lu1 C20 Si3 -177.66(16)
C24 Lu1 C20 Si3 -129.0(3)
C21 Lu1 C20 Si3 122.5(3)
C23 Lu1 C20 Si3 -164.1(2)
C22 Lu1 C20 Si3 157.0(2)
C13 C12 C21 C22 0.3(5)
C13 C12 C21 C20 -179.6(4)
C13 C12 C21 Lu1 -89.0(4)
C24 C20 C21 C12 -175.0(4)
Si3 C20 C21 C12 -3.4(6)
Lu1 C20 C21 C12 113.6(4)
C24 C20 C21 C22 5.0(4)
Si3 C20 C21 C22 176.7(2)
Lu1 C20 C21 C22 -66.3(2)
C24 C20 C21 Lu1 71.3(2)
Si3 C20 C21 Lu1 -117.0(3)
O1 Lu1 C21 C12 -13.7(3)
C5 Lu1 C21 C12 -117.6(3)
C1 Lu1 C21 C12 91.2(3)
C20 Lu1 C21 C12 -127.8(4)
C24 Lu1 C21 C12 -168.3(3)
C23 Lu1 C21 C12 151.5(3)
C22 Lu1 C21 C12 114.3(4)
O1 Lu1 C21 C22 -128.0(2)
C5 Lu1 C21 C22 128.1(2)
C1 Lu1 C21 C22 -23.1(2)
C20 Lu1 C21 C22 117.8(3)
C24 Lu1 C21 C22 77.4(2)
C23 Lu1 C21 C22 37.2(2)
O1 Lu1 C21 C20 114.2(2)
C5 Lu1 C21 C20 10.2(3)
C1 Lu1 C21 C20 -141.0(2)
C24 Lu1 C21 C20 -40.43(19)
C23 Lu1 C21 C20 -80.6(2)
C22 Lu1 C21 C20 -117.8(3)
C14 C15 C22 C21 0.6(5)
C14 C15 C22 C23 -175.8(4)
C14 C15 C22 Lu1 88.2(4)
C12 C21 C22 C15 -0.5(5)
C20 C21 C22 C15 179.4(3)
Lu1 C21 C22 C15 116.2(3)
C12 C21 C22 C23 176.7(3)
C20 C21 C22 C23 -3.4(4)
Lu1 C21 C22 C23 -66.6(2)
C12 C21 C22 Lu1 -116.7(3)
C20 C21 C22 Lu1 63.2(2)
O1 Lu1 C22 C15 -58.6(3)
C5 Lu1 C22 C15 163.0(3)
C1 Lu1 C22 C15 44.2(3)
C20 Lu1 C22 C15 -151.6(3)
C24 Lu1 C22 C15 167.4(3)
C21 Lu1 C22 C15 -115.7(4)
C23 Lu1 C22 C15 130.5(4)
O1 Lu1 C22 C21 57.2(2)
C5 Lu1 C22 C21 -81.3(3)
C1 Lu1 C22 C21 159.9(2)
C20 Lu1 C22 C21 -35.88(19)
C24 Lu1 C22 C21 -76.9(2)
C23 Lu1 C22 C21 -113.8(3)
O1 Lu1 C22 C23 170.93(19)
C5 Lu1 C22 C23 32.5(3)
C1 Lu1 C22 C23 -86.3(2)
C20 Lu1 C22 C23 77.9(2)
C24 Lu1 C22 C23 36.92(19)
C21 Lu1 C22 C23 113.8(3)
C17 C16 C23 C24 -0.6(5)
C17 C16 C23 C22 176.6(4)
C17 C16 C23 Lu1 -87.0(4)
C15 C22 C23 C16 -0.6(7)
C21 C22 C23 C16 -177.2(4)
Lu1 C22 C23 C16 116.5(4)
C15 C22 C23 C24 176.9(4)
C21 C22 C23 C24 0.3(4)
Lu1 C22 C23 C24 -66.0(2)
C15 C22 C23 Lu1 -117.1(4)
C21 C22 C23 Lu1 66.2(2)
O1 Lu1 C23 C16 -143.0(3)
C5 Lu1 C23 C16 71.9(3)
C1 Lu1 C23 C16 -36.3(3)
C20 Lu1 C23 C16 152.3(3)
C24 Lu1 C23 C16 115.9(4)
C21 Lu1 C23 C16 -166.8(3)
C22 Lu1 C23 C16 -129.6(4)
O1 Lu1 C23 C24 101.0(2)
C5 Lu1 C23 C24 -44.1(2)
C1 Lu1 C23 C24 -152.2(2)
C20 Lu1 C23 C24 36.41(19)
C21 Lu1 C23 C24 77.3(2)
C22 Lu1 C23 C24 114.5(3)
O1 Lu1 C23 C22 -13.5(3)
C5 Lu1 C23 C22 -158.6(2)
C1 Lu1 C23 C22 93.3(2)
C20 Lu1 C23 C22 -78.1(2)
C24 Lu1 C23 C22 -114.5(3)
C21 Lu1 C23 C22 -37.22(19)
C16 C23 C24 C19 -0.1(5)
C22 C23 C24 C19 -177.9(3)
Lu1 C23 C24 C19 114.3(3)
C16 C23 C24 C20 -179.2(3)
C22 C23 C24 C20 3.0(4)
Lu1 C23 C24 C20 -64.8(2)
C16 C23 C24 Lu1 -114.4(3)
C22 C23 C24 Lu1 67.8(2)
C18 C19 C24 C23 0.9(5)
C18 C19 C24 C20 179.8(4)
C18 C19 C24 Lu1 89.7(4)
C21 C20 C24 C23 -4.9(4)
Si3 C20 C24 C23 -175.8(3)
Lu1 C20 C24 C23 67.5(2)
C21 C20 C24 C19 176.2(3)
Si3 C20 C24 C19 5.3(6)
Lu1 C20 C24 C19 -111.5(4)
C21 C20 C24 Lu1 -72.3(2)
Si3 C20 C24 Lu1 116.8(3)
O1 Lu1 C24 C23 -115.2(2)
C5 Lu1 C24 C23 140.5(2)
C1 Lu1 C24 C23 31.1(2)
C20 Lu1 C24 C23 -117.0(3)
C21 Lu1 C24 C23 -76.7(2)
C22 Lu1 C24 C23 -36.78(19)
O1 Lu1 C24 C19 129.8(2)
C5 Lu1 C24 C19 25.5(3)
C1 Lu1 C24 C19 -83.8(3)
C20 Lu1 C24 C19 128.1(4)
C21 Lu1 C24 C19 168.3(3)
C23 Lu1 C24 C19 -114.9(3)
C22 Lu1 C24 C19 -151.7(3)
O1 Lu1 C24 C20 1.7(3)
C5 Lu1 C24 C20 -102.6(2)
C1 Lu1 C24 C20 148.0(2)
C21 Lu1 C24 C20 40.23(19)
C23 Lu1 C24 C20 117.0(3)
C22 Lu1 C24 C20 80.2(2)
C28 O1 C25 C26 2.0(6)
Lu1 O1 C25 C26 178.3(4)
O1 C25 C26 C27 16.4(7)
C25 C26 C27 C28 -27.8(6)
C25 O1 C28 C27 -19.4(5)
Lu1 O1 C28 C27 164.4(3)
C26 C27 C28 O1 28.5(5)
